data_7710240
loop_
_publ_author_name
'Vidlak, Julia F.'
'Cosio, Mario N.'
'Sriramaneni, Nihal K.'
'Bhuvanesh, Nattamai'
'Ozerov, Oleg V.'
'Johnson, Miles W.'

_publ_section_title
;
 Synthesis of pyrrole-based PSiP pincer ligands and their palladium,
 rhodium, and platinum complexes
;
_journal_name_full 'Dalton Transactions'
_journal_paper_doi 10.1039/D2DT00948J
_journal_year 2022
_chemical_formula_moiety 'C52 H44 N2 O P3 Rh Si'
_chemical_formula_sum 'C52 H44 N2 O P3 Rh Si'
_chemical_formula_weight 936.80
_space_group_crystal_system triclinic
_space_group_IT_number 2
_space_group_name_Hall '-P 1'
_space_group_name_H-M_alt 'P -1'
_atom_sites_solution_hydrogens geom
_atom_sites_solution_primary dual
_audit_creation_date 2021-08-11
_audit_creation_method
;
Olex2 1.3
(compiled 2020.11.12 svn.r5f609507 for OlexSys, GUI svn.r6272)
;
_audit_update_record
;
2022-01-21 deposited with the CCDC.	2022-05-04 downloaded from the CCDC.
;
_cell_angle_alpha 95.9620(10)
_cell_angle_beta 105.4720(10)
_cell_angle_gamma 110.0900(10)
_cell_formula_units_Z 2
_cell_length_a 10.3827(3)
_cell_length_b 12.4422(4)
_cell_length_c 19.4032(6)
_cell_measurement_reflns_used 9662
_cell_measurement_temperature 110.0
_cell_measurement_theta_max 30.521
_cell_measurement_theta_min 2.231
_cell_volume 2215.20(12)
_computing_cell_refinement 'SAINT V8.38A (Bruker, 2018)'
_computing_data_reduction 'SAINT V8.38A (Bruker, 2018)'
_computing_molecular_graphics 'Olex2 1.3 (Dolomanov et al., 2009)'
_computing_publication_material 'Olex2 1.3 (Dolomanov et al., 2009)'
_computing_structure_refinement 'XL  (Sheldrick, 2008)'
_computing_structure_solution 'SHELXT  (Sheldrick, 2015)'
_diffrn_ambient_temperature 110.0
_diffrn_detector_area_resol_mean 7.9
_diffrn_detector_type 'CCD area detector'
_diffrn_measured_fraction_theta_full 0.998
_diffrn_measured_fraction_theta_max 0.997
_diffrn_measurement_device 'three-circle diffractometer'
_diffrn_measurement_device_type 'Bruker QUEST PHOTON-III'
_diffrn_measurement_method '\f and \w scans'
_diffrn_radiation_type MoK\a
_diffrn_radiation_wavelength 0.71073
_diffrn_reflns_av_R_equivalents 0.0414
_diffrn_reflns_av_unetI/netI 0.0294
_diffrn_reflns_Laue_measured_fraction_full 0.998
_diffrn_reflns_Laue_measured_fraction_max 0.997
_diffrn_reflns_limit_h_max 14
_diffrn_reflns_limit_h_min -14
_diffrn_reflns_limit_k_max 17
_diffrn_reflns_limit_k_min -17
_diffrn_reflns_limit_l_max 27
_diffrn_reflns_limit_l_min -27
_diffrn_reflns_number 97495
_diffrn_reflns_point_group_measured_fraction_full 0.998
_diffrn_reflns_point_group_measured_fraction_max 0.997
_diffrn_reflns_theta_full 25.242
_diffrn_reflns_theta_max 30.553
_diffrn_reflns_theta_min 1.785
_diffrn_source_current 1.0
_diffrn_source_power 0.05
_diffrn_source_voltage 50.0
_diffrn_standards_number 0
_exptl_absorpt_coefficient_mu 0.562
_exptl_absorpt_correction_T_max 0.2657
_exptl_absorpt_correction_T_min 0.2183
_exptl_absorpt_correction_type multi-scan
_exptl_absorpt_process_details
;
SADABS-2016/2 (Bruker,2016/2) was used for absorption correction.
wR2(int) was 0.1315 before and 0.0513 after correction.
The Ratio of minimum to maximum transmission is 0.8216.
The \l/2 correction factor is Not present.
;
_exptl_crystal_colour yellow
_exptl_crystal_colour_primary yellow
_exptl_crystal_density_diffrn 1.404
_exptl_crystal_description block
_exptl_crystal_F_000 964
_exptl_crystal_size_max 0.421
_exptl_crystal_size_mid 0.387
_exptl_crystal_size_min 0.204
_refine_diff_density_max 1.275
_refine_diff_density_min -0.809
_refine_diff_density_rms 0.065
_refine_ls_extinction_method none
_refine_ls_goodness_of_fit_ref 1.053
_refine_ls_hydrogen_treatment constr
_refine_ls_matrix_type full
_refine_ls_number_parameters 542
_refine_ls_number_reflns 13537
_refine_ls_number_restraints 0
_refine_ls_restrained_S_all 1.053
_refine_ls_R_factor_all 0.0335
_refine_ls_R_factor_gt 0.0264
_refine_ls_shift/su_max 0.004
_refine_ls_shift/su_mean 0.000
_refine_ls_structure_factor_coef Fsqd
_refine_ls_weighting_details 'w=1/[\s^2^(Fo^2^)+(0.0214P)^2^+1.4192P] where P=(Fo^2^+2Fc^2^)/3'
_refine_ls_weighting_scheme calc
_refine_ls_wR_factor_gt 0.0602
_refine_ls_wR_factor_ref 0.0621
_reflns_Friedel_coverage 0.000
_reflns_number_gt 11809
_reflns_number_total 13537
_reflns_threshold_expression 'I > 2\s(I)'
_cod_data_source_file d2dt00948j2.cif
_cod_data_source_block jfv1141
_cod_original_cell_volume 2215.19(12)
_cod_database_code 7710240
_shelx_shelxl_version_number 2018/3
_shelx_space_group_comment
;
The symmetry employed for this shelxl refinement is uniquely defined
by the following loop, which should always be used as a source of
symmetry information in preference to the above space-group names.
They are only intended as comments.
;
_shelx_estimated_absorpt_t_max 0.894
_shelx_estimated_absorpt_t_min 0.798
_olex2_refinement_description
;
1. Fixed Uiso
 At 1.2 times of:
  All C(H) groups
 At 1.5 times of:
  All C(H,H,H) groups
2.a Aromatic/amide H refined with riding coordinates:
 C2(H2), C3(H3), C4(H4), C7(H7), C8(H8), C9(H9), C10(H10), C11(H11), C13(H13),
 C14(H14), C15(H15), C16(H16), C17(H17), C18(H18), C19(H19), C20(H20), C23(H23),
  C24(H24), C25(H25), C26(H26), C27(H27), C29(H29), C30(H30), C31(H31),
 C32(H32), C33(H33), C35(H35), C36(H36), C37(H37), C38(H38), C39(H39), C41(H41),
  C42(H42), C43(H43), C44(H44), C45(H45), C47(H47), C48(H48), C49(H49),
 C50(H50), C51(H51)
2.b Idealised Me refined as rotating group:
 C1(H1A,H1B,H1C)
;
_olex2_submission_special_instructions 'No special instructions were received'

loop_
_space_group_symop_operation_xyz
'x, y, z'
'-x, -y, -z'

loop_
_atom_site_label
_atom_site_type_symbol
_atom_site_fract_x
_atom_site_fract_y
_atom_site_fract_z
_atom_site_U_iso_or_equiv
_atom_site_adp_type
_atom_site_occupancy
_atom_site_site_symmetry_order
_atom_site_calc_flag
_atom_site_refinement_flags_posn
_atom_site_refinement_flags_adp
_atom_site_refinement_flags_occupancy
_atom_site_disorder_assembly
_atom_site_disorder_group
Rh1 Rh 0.48386(2) 0.25133(2) 0.73861(2) 0.01103(3) Uani 1 1 d . . . . .
P1 P 0.38928(4) 0.05258(3) 0.73291(2) 0.01289(7) Uani 1 1 d . . . . .
P2 P 0.53490(4) 0.37270(3) 0.85016(2) 0.01315(7) Uani 1 1 d . . . . .
P3 P 0.47734(4) 0.34202(3) 0.63873(2) 0.01227(6) Uani 1 1 d . . . . .
Si1 Si 0.24577(4) 0.22657(3) 0.73261(2) 0.01282(7) Uani 1 1 d . . . . .
O1 O 0.78653(13) 0.24895(13) 0.76808(8) 0.0399(3) Uani 1 1 d . . . . .
N1 N 0.17576(12) 0.09674(10) 0.76698(6) 0.0154(2) Uani 1 1 d . . . . .
N2 N 0.25433(12) 0.34364(10) 0.79766(6) 0.0148(2) Uani 1 1 d . . . . .
C1 C 0.09007(15) 0.21143(13) 0.65194(8) 0.0202(3) Uani 1 1 d . . . . .
H1A H 0.111449 0.284667 0.634438 0.030 Uiso 1 1 calc R U . . .
H1B H 0.002619 0.194456 0.666218 0.030 Uiso 1 1 calc R U . . .
H1C H 0.074335 0.147226 0.612773 0.030 Uiso 1 1 calc R U . . .
C2 C 0.06150(16) 0.05494(13) 0.79301(8) 0.0215(3) Uani 1 1 d . . . . .
H2 H -0.004334 0.091249 0.795990 0.026 Uiso 1 1 calc R U . . .
C3 C 0.05767(18) -0.04798(14) 0.81409(9) 0.0261(3) Uani 1 1 d . . . . .
H3 H -0.010223 -0.094674 0.834338 0.031 Uiso 1 1 calc R U . . .
C4 C 0.17332(17) -0.07161(13) 0.80011(9) 0.0225(3) Uani 1 1 d . . . . .
H4 H 0.197406 -0.137146 0.808880 0.027 Uiso 1 1 calc R U . . .
C5 C 0.24445(15) 0.01888(11) 0.77128(7) 0.0158(3) Uani 1 1 d . . . . .
C6 C 0.30535(15) -0.04558(11) 0.64236(7) 0.0160(3) Uani 1 1 d . . . . .
C7 C 0.15716(16) -0.11388(12) 0.61406(8) 0.0206(3) Uani 1 1 d . . . . .
H7 H 0.096283 -0.112050 0.642663 0.025 Uiso 1 1 calc R U . . .
C8 C 0.09826(19) -0.18476(14) 0.54392(9) 0.0279(3) Uani 1 1 d . . . . .
H8 H -0.002949 -0.230301 0.524536 0.033 Uiso 1 1 calc R U . . .
C9 C 0.1865(2) -0.18904(15) 0.50247(9) 0.0295(4) Uani 1 1 d . . . . .
H9 H 0.146229 -0.239259 0.455224 0.035 Uiso 1 1 calc R U . . .
C10 C 0.3334(2) -0.12053(16) 0.52944(8) 0.0284(4) Uani 1 1 d . . . . .
H10 H 0.393771 -0.122900 0.500618 0.034 Uiso 1 1 calc R U . . .
C11 C 0.39215(18) -0.04827(14) 0.59888(8) 0.0227(3) Uani 1 1 d . . . . .
H11 H 0.492653 -0.000101 0.616978 0.027 Uiso 1 1 calc R U . . .
C12 C 0.50862(15) -0.01398(12) 0.78162(7) 0.0155(2) Uani 1 1 d . . . . .
C13 C 0.49927(19) -0.12549(14) 0.75471(9) 0.0269(3) Uani 1 1 d . . . . .
H13 H 0.427418 -0.171011 0.709570 0.032 Uiso 1 1 calc R U . . .
C14 C 0.5947(2) -0.17071(16) 0.79360(10) 0.0334(4) Uani 1 1 d . . . . .
H14 H 0.586793 -0.247221 0.774997 0.040 Uiso 1 1 calc R U . . .
C15 C 0.70045(19) -0.10545(15) 0.85883(9) 0.0267(3) Uani 1 1 d . . . . .
H15 H 0.766378 -0.136070 0.884795 0.032 Uiso 1 1 calc R U . . .
C16 C 0.70958(18) 0.00522(15) 0.88611(9) 0.0272(3) Uani 1 1 d . . . . .
H16 H 0.781565 0.050384 0.931292 0.033 Uiso 1 1 calc R U . . .
C17 C 0.61449(17) 0.05056(13) 0.84799(8) 0.0228(3) Uani 1 1 d . . . . .
H17 H 0.621676 0.126501 0.867372 0.027 Uiso 1 1 calc R U . . .
C18 C 0.15356(16) 0.38950(13) 0.80304(8) 0.0199(3) Uani 1 1 d . . . . .
H18 H 0.053577 0.355722 0.774908 0.024 Uiso 1 1 calc R U . . .
C19 C 0.21989(17) 0.49153(14) 0.85534(9) 0.0244(3) Uani 1 1 d . . . . .
H19 H 0.174602 0.540537 0.869723 0.029 Uiso 1 1 calc R U . . .
C20 C 0.36841(17) 0.51066(13) 0.88407(8) 0.0210(3) Uani 1 1 d . . . . .
H20 H 0.441291 0.574915 0.921070 0.025 Uiso 1 1 calc R U . . .
C21 C 0.38720(15) 0.41823(12) 0.84810(7) 0.0152(2) Uani 1 1 d . . . . .
C22 C 0.69428(15) 0.51027(12) 0.88673(8) 0.0167(3) Uani 1 1 d . . . . .
C23 C 0.78128(16) 0.55180(13) 0.84414(8) 0.0204(3) Uani 1 1 d . . . . .
H23 H 0.759947 0.507236 0.796762 0.025 Uiso 1 1 calc R U . . .
C24 C 0.90000(17) 0.65891(14) 0.87084(9) 0.0264(3) Uani 1 1 d . . . . .
H24 H 0.958834 0.687401 0.841471 0.032 Uiso 1 1 calc R U . . .
C25 C 0.93192(17) 0.72348(13) 0.94000(9) 0.0267(3) Uani 1 1 d . . . . .
H25 H 1.012515 0.796432 0.958004 0.032 Uiso 1 1 calc R U . . .
C26 C 0.84682(17) 0.68215(13) 0.98305(9) 0.0248(3) Uani 1 1 d . . . . .
H26 H 0.869417 0.726530 1.030652 0.030 Uiso 1 1 calc R U . . .
C27 C 0.72856(16) 0.57601(13) 0.95680(8) 0.0215(3) Uani 1 1 d . . . . .
H27 H 0.670547 0.547839 0.986590 0.026 Uiso 1 1 calc R U . . .
C28 C 0.54792(15) 0.30034(12) 0.92778(7) 0.0151(2) Uani 1 1 d . . . . .
C29 C 0.68042(16) 0.30490(13) 0.97295(8) 0.0194(3) Uani 1 1 d . . . . .
H29 H 0.768485 0.354269 0.967587 0.023 Uiso 1 1 calc R U . . .
C30 C 0.68360(18) 0.23734(14) 1.02572(8) 0.0232(3) Uani 1 1 d . . . . .
H30 H 0.774134 0.241378 1.056341 0.028 Uiso 1 1 calc R U . . .
C31 C 0.55650(19) 0.16431(14) 1.03415(9) 0.0265(3) Uani 1 1 d . . . . .
H31 H 0.559394 0.117983 1.070044 0.032 Uiso 1 1 calc R U . . .
C32 C 0.42481(18) 0.15960(15) 0.98953(9) 0.0265(3) Uani 1 1 d . . . . .
H32 H 0.337043 0.109776 0.994955 0.032 Uiso 1 1 calc R U . . .
C33 C 0.42042(16) 0.22715(13) 0.93702(8) 0.0204(3) Uani 1 1 d . . . . .
H33 H 0.329581 0.223518 0.907036 0.024 Uiso 1 1 calc R U . . .
C34 C 0.41225(16) 0.25488(12) 0.54509(7) 0.0161(3) Uani 1 1 d . . . . .
C35 C 0.28986(17) 0.15106(13) 0.52526(8) 0.0230(3) Uani 1 1 d . . . . .
H35 H 0.248555 0.122616 0.561215 0.028 Uiso 1 1 calc R U . . .
C36 C 0.2281(2) 0.08904(15) 0.45296(9) 0.0328(4) Uani 1 1 d . . . . .
H36 H 0.143074 0.019459 0.439559 0.039 Uiso 1 1 calc R U . . .
C37 C 0.2889(2) 0.12733(16) 0.40041(9) 0.0334(4) Uani 1 1 d . . . . .
H37 H 0.246092 0.084359 0.351092 0.040 Uiso 1 1 calc R U . . .
C38 C 0.4121(2) 0.22834(16) 0.41997(9) 0.0288(4) Uani 1 1 d . . . . .
H38 H 0.455892 0.253847 0.384262 0.035 Uiso 1 1 calc R U . . .
C39 C 0.47252(18) 0.29306(14) 0.49149(8) 0.0217(3) Uani 1 1 d . . . . .
H39 H 0.555649 0.363950 0.504055 0.026 Uiso 1 1 calc R U . . .
C40 C 0.37274(15) 0.43474(11) 0.62486(8) 0.0156(2) Uani 1 1 d . . . . .
C41 C 0.29326(16) 0.44183(14) 0.55610(9) 0.0232(3) Uani 1 1 d . . . . .
H41 H 0.291720 0.395351 0.513590 0.028 Uiso 1 1 calc R U . . .
C42 C 0.2178(2) 0.51302(18) 0.54777(12) 0.0375(4) Uani 1 1 d . . . . .
H42 H 0.163779 0.514942 0.500278 0.045 Uiso 1 1 calc R U . . .
C43 C 0.2207(2) 0.57992(19) 0.60706(12) 0.0391(4) Uani 1 1 d . . . . .
H43 H 0.171324 0.631744 0.601525 0.047 Uiso 1 1 calc R U . . .
C44 C 0.29394(18) 0.57458(14) 0.67550(10) 0.0259(3) Uani 1 1 d . . . . .
H44 H 0.291882 0.620981 0.716976 0.031 Uiso 1 1 calc R U . . .
C45 C 0.37097(16) 0.50329(12) 0.68587(8) 0.0174(3) Uani 1 1 d . . . . .
H45 H 0.422027 0.500997 0.733894 0.021 Uiso 1 1 calc R U . . .
C46 C 0.65808(15) 0.44533(12) 0.64493(7) 0.0148(2) Uani 1 1 d . . . . .
C47 C 0.69561(16) 0.56591(13) 0.65801(9) 0.0212(3) Uani 1 1 d . . . . .
H47 H 0.623352 0.596403 0.658048 0.025 Uiso 1 1 calc R U . . .
C48 C 0.83822(17) 0.64259(13) 0.67106(10) 0.0265(3) Uani 1 1 d . . . . .
H48 H 0.862513 0.724795 0.679861 0.032 Uiso 1 1 calc R U . . .
C49 C 0.94386(17) 0.59936(14) 0.67123(10) 0.0276(3) Uani 1 1 d . . . . .
H49 H 1.041491 0.651636 0.681533 0.033 Uiso 1 1 calc R U . . .
C50 C 0.90705(17) 0.47870(14) 0.65624(9) 0.0252(3) Uani 1 1 d . . . . .
H50 H 0.979156 0.448556 0.654985 0.030 Uiso 1 1 calc R U . . .
C51 C 0.76541(16) 0.40268(13) 0.64316(8) 0.0196(3) Uani 1 1 d . . . . .
H51 H 0.740993 0.320488 0.632863 0.024 Uiso 1 1 calc R U . . .
C52 C 0.67501(16) 0.25347(13) 0.75546(9) 0.0214(3) Uani 1 1 d . . . . .

loop_
_atom_site_aniso_label
_atom_site_aniso_U_11
_atom_site_aniso_U_22
_atom_site_aniso_U_33
_atom_site_aniso_U_23
_atom_site_aniso_U_13
_atom_site_aniso_U_12
Rh1 0.00939(5) 0.01109(5) 0.01069(5) 0.00225(3) 0.00256(3) 0.00223(3)
P1 0.01299(15) 0.01132(14) 0.01265(15) 0.00168(11) 0.00370(12) 0.00326(12)
P2 0.01119(15) 0.01338(15) 0.01146(15) 0.00086(11) 0.00221(12) 0.00232(12)
P3 0.01202(15) 0.01179(14) 0.01249(15) 0.00309(11) 0.00402(12) 0.00383(12)
Si1 0.01043(16) 0.01280(15) 0.01243(16) 0.00171(12) 0.00242(13) 0.00243(13)
O1 0.0187(6) 0.0504(8) 0.0607(9) 0.0310(7) 0.0162(6) 0.0172(6)
N1 0.0131(5) 0.0140(5) 0.0172(5) 0.0025(4) 0.0060(4) 0.0025(4)
N2 0.0124(5) 0.0156(5) 0.0148(5) 0.0018(4) 0.0031(4) 0.0049(4)
C1 0.0134(6) 0.0234(7) 0.0175(7) 0.0027(5) 0.0011(5) 0.0029(5)
C2 0.0167(7) 0.0228(7) 0.0251(7) 0.0053(6) 0.0108(6) 0.0046(5)
C3 0.0250(8) 0.0236(7) 0.0318(8) 0.0105(6) 0.0176(7) 0.0043(6)
C4 0.0244(7) 0.0167(6) 0.0274(8) 0.0082(5) 0.0118(6) 0.0054(6)
C5 0.0161(6) 0.0131(6) 0.0161(6) 0.0020(5) 0.0056(5) 0.0030(5)
C6 0.0178(6) 0.0133(6) 0.0144(6) 0.0004(5) 0.0013(5) 0.0067(5)
C7 0.0190(7) 0.0178(6) 0.0204(7) 0.0023(5) 0.0013(5) 0.0058(5)
C8 0.0260(8) 0.0210(7) 0.0235(8) -0.0009(6) -0.0071(6) 0.0067(6)
C9 0.0403(10) 0.0269(8) 0.0161(7) -0.0046(6) -0.0060(6) 0.0208(7)
C10 0.0370(9) 0.0389(9) 0.0162(7) 0.0015(6) 0.0047(6) 0.0272(8)
C11 0.0231(7) 0.0286(7) 0.0168(7) 0.0012(6) 0.0043(6) 0.0133(6)
C12 0.0161(6) 0.0157(6) 0.0153(6) 0.0049(5) 0.0055(5) 0.0059(5)
C13 0.0351(9) 0.0230(7) 0.0198(7) -0.0001(6) 0.0000(6) 0.0159(7)
C14 0.0490(11) 0.0313(9) 0.0274(8) 0.0048(7) 0.0073(8) 0.0287(8)
C15 0.0282(8) 0.0361(9) 0.0246(8) 0.0140(7) 0.0091(6) 0.0203(7)
C16 0.0250(8) 0.0280(8) 0.0207(7) 0.0077(6) -0.0020(6) 0.0073(6)
C17 0.0271(8) 0.0172(6) 0.0183(7) 0.0028(5) 0.0003(6) 0.0074(6)
C18 0.0155(6) 0.0242(7) 0.0204(7) 0.0027(5) 0.0047(5) 0.0096(5)
C19 0.0240(8) 0.0277(8) 0.0234(7) -0.0002(6) 0.0061(6) 0.0151(6)
C20 0.0221(7) 0.0212(7) 0.0165(6) -0.0024(5) 0.0029(5) 0.0089(6)
C21 0.0150(6) 0.0152(6) 0.0129(6) 0.0018(5) 0.0029(5) 0.0045(5)
C22 0.0133(6) 0.0151(6) 0.0161(6) 0.0004(5) 0.0010(5) 0.0025(5)
C23 0.0178(7) 0.0181(6) 0.0195(7) 0.0012(5) 0.0047(5) 0.0018(5)
C24 0.0203(7) 0.0215(7) 0.0290(8) 0.0016(6) 0.0090(6) -0.0013(6)
C25 0.0183(7) 0.0173(7) 0.0328(8) -0.0025(6) 0.0025(6) -0.0005(6)
C26 0.0208(7) 0.0208(7) 0.0225(7) -0.0061(6) 0.0009(6) 0.0035(6)
C27 0.0192(7) 0.0204(7) 0.0182(7) -0.0017(5) 0.0038(5) 0.0032(5)
C28 0.0163(6) 0.0162(6) 0.0117(6) 0.0014(4) 0.0036(5) 0.0060(5)
C29 0.0175(7) 0.0222(7) 0.0160(6) 0.0004(5) 0.0030(5) 0.0079(5)
C30 0.0250(8) 0.0281(7) 0.0164(7) 0.0027(6) 0.0017(6) 0.0146(6)
C31 0.0343(9) 0.0270(8) 0.0174(7) 0.0089(6) 0.0053(6) 0.0122(7)
C32 0.0254(8) 0.0295(8) 0.0197(7) 0.0093(6) 0.0066(6) 0.0041(6)
C33 0.0169(7) 0.0249(7) 0.0154(6) 0.0042(5) 0.0034(5) 0.0048(5)
C34 0.0197(7) 0.0150(6) 0.0129(6) 0.0030(5) 0.0035(5) 0.0075(5)
C35 0.0257(8) 0.0174(6) 0.0191(7) 0.0036(5) 0.0020(6) 0.0044(6)
C36 0.0384(10) 0.0211(7) 0.0241(8) -0.0013(6) -0.0051(7) 0.0072(7)
C37 0.0488(11) 0.0330(9) 0.0164(7) -0.0011(6) -0.0015(7) 0.0245(8)
C38 0.0415(10) 0.0382(9) 0.0156(7) 0.0075(6) 0.0090(7) 0.0256(8)
C39 0.0265(8) 0.0250(7) 0.0176(7) 0.0072(5) 0.0084(6) 0.0129(6)
C40 0.0132(6) 0.0139(6) 0.0199(6) 0.0059(5) 0.0066(5) 0.0040(5)
C41 0.0159(7) 0.0287(8) 0.0280(8) 0.0154(6) 0.0079(6) 0.0092(6)
C42 0.0299(9) 0.0453(11) 0.0502(12) 0.0259(9) 0.0185(9) 0.0211(8)
C43 0.0339(10) 0.0485(11) 0.0447(11) 0.0267(9) 0.0203(9) 0.0169(9)
C44 0.0289(8) 0.0255(7) 0.0359(9) 0.0152(6) 0.0202(7) 0.0159(6)
C45 0.0180(6) 0.0150(6) 0.0203(7) 0.0049(5) 0.0073(5) 0.0063(5)
C46 0.0140(6) 0.0157(6) 0.0140(6) 0.0051(5) 0.0051(5) 0.0039(5)
C47 0.0164(7) 0.0167(6) 0.0305(8) 0.0078(6) 0.0075(6) 0.0058(5)
C48 0.0199(7) 0.0171(7) 0.0391(9) 0.0085(6) 0.0085(7) 0.0032(6)
C49 0.0162(7) 0.0261(8) 0.0371(9) 0.0109(7) 0.0086(6) 0.0029(6)
C50 0.0185(7) 0.0287(8) 0.0330(8) 0.0117(6) 0.0115(6) 0.0108(6)
C51 0.0191(7) 0.0185(6) 0.0238(7) 0.0071(5) 0.0099(6) 0.0075(5)
C52 0.0171(7) 0.0224(7) 0.0259(7) 0.0117(6) 0.0077(6) 0.0066(5)

loop_
_atom_type_symbol
_atom_type_description
_atom_type_scat_dispersion_real
_atom_type_scat_dispersion_imag
_atom_type_scat_source
C C 0.0033 0.0016 'International Tables Vol C Tables 4.2.6.8 and 6.1.1.4'
H H 0.0000 0.0000 'International Tables Vol C Tables 4.2.6.8 and 6.1.1.4'
N N 0.0061 0.0033 'International Tables Vol C Tables 4.2.6.8 and 6.1.1.4'
O O 0.0106 0.0060 'International Tables Vol C Tables 4.2.6.8 and 6.1.1.4'
P P 0.1023 0.0942 'International Tables Vol C Tables 4.2.6.8 and 6.1.1.4'
Rh Rh -1.1178 0.9187 'International Tables Vol C Tables 4.2.6.8 and 6.1.1.4'
Si Si 0.0817 0.0704 'International Tables Vol C Tables 4.2.6.8 and 6.1.1.4'

loop_
_geom_angle_atom_site_label_1
_geom_angle_atom_site_label_2
_geom_angle_atom_site_label_3
_geom_angle
_geom_angle_site_symmetry_1
_geom_angle_site_symmetry_3
_geom_angle_publ_flag
P1 Rh1 P2 116.367(13) . . ?
P1 Rh1 P3 126.174(13) . . ?
P1 Rh1 Si1 80.855(13) . . ?
P2 Rh1 P3 115.410(13) . . ?
P2 Rh1 Si1 81.139(13) . . ?
P3 Rh1 Si1 93.463(13) . . ?
C52 Rh1 P1 91.66(5) . . ?
C52 Rh1 P2 96.25(5) . . ?
C52 Rh1 P3 96.51(5) . . ?
C52 Rh1 Si1 169.84(4) . . ?
C5 P1 Rh1 109.05(5) . . ?
C5 P1 C6 103.31(7) . . ?
C5 P1 C12 104.50(6) . . ?
C6 P1 Rh1 117.83(5) . . ?
C6 P1 C12 101.85(6) . . ?
C12 P1 Rh1 118.54(5) . . ?
C21 P2 Rh1 109.81(5) . . ?
C21 P2 C22 103.04(6) . . ?
C21 P2 C28 103.19(6) . . ?
C22 P2 Rh1 122.35(5) . . ?
C22 P2 C28 102.20(6) . . ?
C28 P2 Rh1 114.13(4) . . ?
C34 P3 Rh1 120.73(4) . . ?
C34 P3 C46 101.91(6) . . ?
C40 P3 Rh1 118.48(5) . . ?
C40 P3 C34 99.46(6) . . ?
C40 P3 C46 101.31(6) . . ?
C46 P3 Rh1 111.99(4) . . ?
N1 Si1 Rh1 106.24(4) . . ?
N1 Si1 C1 103.30(6) . . ?
N2 Si1 Rh1 108.36(4) . . ?
N2 Si1 N1 104.79(6) . . ?
N2 Si1 C1 102.76(6) . . ?
C1 Si1 Rh1 129.15(5) . . ?
C2 N1 Si1 132.73(11) . . ?
C2 N1 C5 107.84(12) . . ?
C5 N1 Si1 119.42(9) . . ?
C18 N2 Si1 131.78(10) . . ?
C18 N2 C21 107.73(11) . . ?
C21 N2 Si1 119.78(10) . . ?
Si1 C1 H1A 109.5 . . ?
Si1 C1 H1B 109.5 . . ?
Si1 C1 H1C 109.5 . . ?
H1A C1 H1B 109.5 . . ?
H1A C1 H1C 109.5 . . ?
H1B C1 H1C 109.5 . . ?
N1 C2 H2 125.5 . . ?
N1 C2 C3 109.02(14) . . ?
C3 C2 H2 125.5 . . ?
C2 C3 H3 126.3 . . ?
C2 C3 C4 107.48(13) . . ?
C4 C3 H3 126.3 . . ?
C3 C4 H4 126.6 . . ?
C5 C4 C3 106.81(13) . . ?
C5 C4 H4 126.6 . . ?
N1 C5 P1 114.55(10) . . ?
C4 C5 P1 136.38(12) . . ?
C4 C5 N1 108.84(13) . . ?
C7 C6 P1 122.50(11) . . ?
C7 C6 C11 118.89(13) . . ?
C11 C6 P1 118.55(11) . . ?
C6 C7 H7 119.9 . . ?
C8 C7 C6 120.12(15) . . ?
C8 C7 H7 119.9 . . ?
C7 C8 H8 119.9 . . ?
C9 C8 C7 120.20(15) . . ?
C9 C8 H8 119.9 . . ?
C8 C9 H9 119.9 . . ?
C8 C9 C10 120.30(14) . . ?
C10 C9 H9 119.9 . . ?
C9 C10 H10 120.2 . . ?
C9 C10 C11 119.65(16) . . ?
C11 C10 H10 120.2 . . ?
C6 C11 H11 119.6 . . ?
C10 C11 C6 120.80(15) . . ?
C10 C11 H11 119.6 . . ?
C13 C12 P1 122.94(11) . . ?
C17 C12 P1 118.45(11) . . ?
C17 C12 C13 118.61(14) . . ?
C12 C13 H13 119.8 . . ?
C12 C13 C14 120.36(15) . . ?
C14 C13 H13 119.8 . . ?
C13 C14 H14 119.7 . . ?
C15 C14 C13 120.59(15) . . ?
C15 C14 H14 119.7 . . ?
C14 C15 H15 120.4 . . ?
C14 C15 C16 119.28(15) . . ?
C16 C15 H15 120.4 . . ?
C15 C16 H16 119.8 . . ?
C15 C16 C17 120.48(15) . . ?
C17 C16 H16 119.8 . . ?
C12 C17 H17 119.7 . . ?
C16 C17 C12 120.66(14) . . ?
C16 C17 H17 119.7 . . ?
N2 C18 H18 125.4 . . ?
C19 C18 N2 109.28(13) . . ?
C19 C18 H18 125.4 . . ?
C18 C19 H19 126.3 . . ?
C18 C19 C20 107.49(13) . . ?
C20 C19 H19 126.3 . . ?
C19 C20 H20 126.5 . . ?
C21 C20 C19 107.03(13) . . ?
C21 C20 H20 126.5 . . ?
N2 C21 P2 114.72(10) . . ?
C20 C21 P2 136.82(11) . . ?
C20 C21 N2 108.47(12) . . ?
C23 C22 P2 119.97(10) . . ?
C23 C22 C27 119.21(13) . . ?
C27 C22 P2 120.81(11) . . ?
C22 C23 H23 119.9 . . ?
C22 C23 C24 120.14(14) . . ?
C24 C23 H23 119.9 . . ?
C23 C24 H24 120.0 . . ?
C25 C24 C23 120.03(15) . . ?
C25 C24 H24 120.0 . . ?
C24 C25 H25 119.9 . . ?
C24 C25 C26 120.18(14) . . ?
C26 C25 H25 119.9 . . ?
C25 C26 H26 120.0 . . ?
C25 C26 C27 120.09(14) . . ?
C27 C26 H26 120.0 . . ?
C22 C27 H27 119.8 . . ?
C26 C27 C22 120.34(15) . . ?
C26 C27 H27 119.8 . . ?
C29 C28 P2 122.24(11) . . ?
C33 C28 P2 118.74(10) . . ?
C33 C28 C29 118.60(13) . . ?
C28 C29 H29 119.9 . . ?
C30 C29 C28 120.19(14) . . ?
C30 C29 H29 119.9 . . ?
C29 C30 H30 119.6 . . ?
C31 C30 C29 120.82(14) . . ?
C31 C30 H30 119.6 . . ?
C30 C31 H31 120.4 . . ?
C30 C31 C32 119.19(14) . . ?
C32 C31 H31 120.4 . . ?
C31 C32 H32 119.8 . . ?
C31 C32 C33 120.46(15) . . ?
C33 C32 H32 119.8 . . ?
C28 C33 H33 119.6 . . ?
C32 C33 C28 120.73(14) . . ?
C32 C33 H33 119.6 . . ?
C35 C34 P3 118.34(11) . . ?
C35 C34 C39 118.69(13) . . ?
C39 C34 P3 122.74(11) . . ?
C34 C35 H35 120.0 . . ?
C36 C35 C34 120.07(15) . . ?
C36 C35 H35 120.0 . . ?
C35 C36 H36 119.6 . . ?
C37 C36 C35 120.77(16) . . ?
C37 C36 H36 119.6 . . ?
C36 C37 H37 120.3 . . ?
C38 C37 C36 119.49(15) . . ?
C38 C37 H37 120.3 . . ?
C37 C38 H38 119.8 . . ?
C37 C38 C39 120.41(16) . . ?
C39 C38 H38 119.8 . . ?
C34 C39 H39 119.7 . . ?
C38 C39 C34 120.53(15) . . ?
C38 C39 H39 119.7 . . ?
C41 C40 P3 124.05(12) . . ?
C45 C40 P3 118.94(11) . . ?
C45 C40 C41 117.01(13) . . ?
C40 C41 H41 118.8 . . ?
C42 C41 C40 122.47(17) . . ?
C42 C41 H41 118.8 . . ?
C41 C42 H42 120.3 . . ?
C43 C42 C41 119.32(19) . . ?
C43 C42 H42 120.3 . . ?
C42 C43 H43 119.7 . . ?
C42 C43 C44 120.63(19) . . ?
C44 C43 H43 119.7 . . ?
C43 C44 H44 119.3 . . ?
C43 C44 C45 121.49(17) . . ?
C45 C44 H44 119.3 . . ?
C40 C45 H45 120.5 . . ?
C44 C45 C40 119.03(14) . . ?
C44 C45 H45 120.5 . . ?
C47 C46 P3 122.12(11) . . ?
C47 C46 C51 118.52(13) . . ?
C51 C46 P3 119.10(10) . . ?
C46 C47 H47 119.6 . . ?
C46 C47 C48 120.71(14) . . ?
C48 C47 H47 119.6 . . ?
C47 C48 H48 119.9 . . ?
C49 C48 C47 120.14(15) . . ?
C49 C48 H48 119.9 . . ?
C48 C49 H49 120.1 . . ?
C48 C49 C50 119.76(14) . . ?
C50 C49 H49 120.1 . . ?
C49 C50 H50 120.0 . . ?
C51 C50 C49 120.03(15) . . ?
C51 C50 H50 120.0 . . ?
C46 C51 H51 119.6 . . ?
C50 C51 C46 120.81(14) . . ?
C50 C51 H51 119.6 . . ?
O1 C52 Rh1 175.36(14) . . ?

loop_
_geom_bond_atom_site_label_1
_geom_bond_atom_site_label_2
_geom_bond_distance
_geom_bond_site_symmetry_2
_geom_bond_publ_flag
Rh1 P1 2.3041(4) . ?
Rh1 P2 2.3249(4) . ?
Rh1 P3 2.3389(4) . ?
Rh1 Si1 2.3527(4) . ?
Rh1 C52 1.9137(15) . ?
P1 C5 1.7946(14) . ?
P1 C6 1.8286(14) . ?
P1 C12 1.8322(14) . ?
P2 C21 1.8008(15) . ?
P2 C22 1.8295(14) . ?
P2 C28 1.8315(14) . ?
P3 C34 1.8345(14) . ?
P3 C40 1.8308(14) . ?
P3 C46 1.8381(14) . ?
Si1 N1 1.8050(12) . ?
Si1 N2 1.7865(12) . ?
Si1 C1 1.8651(15) . ?
O1 C52 1.1403(19) . ?
N1 C2 1.3723(18) . ?
N1 C5 1.3834(18) . ?
N2 C18 1.3738(18) . ?
N2 C21 1.3906(17) . ?
C1 H1A 0.9800 . ?
C1 H1B 0.9800 . ?
C1 H1C 0.9800 . ?
C2 H2 0.9500 . ?
C2 C3 1.375(2) . ?
C3 H3 0.9500 . ?
C3 C4 1.415(2) . ?
C4 H4 0.9500 . ?
C4 C5 1.3806(19) . ?
C6 C7 1.395(2) . ?
C6 C11 1.395(2) . ?
C7 H7 0.9500 . ?
C7 C8 1.393(2) . ?
C8 H8 0.9500 . ?
C8 C9 1.381(3) . ?
C9 H9 0.9500 . ?
C9 C10 1.384(3) . ?
C10 H10 0.9500 . ?
C10 C11 1.389(2) . ?
C11 H11 0.9500 . ?
C12 C13 1.392(2) . ?
C12 C17 1.391(2) . ?
C13 H13 0.9500 . ?
C13 C14 1.393(2) . ?
C14 H14 0.9500 . ?
C14 C15 1.378(2) . ?
C15 H15 0.9500 . ?
C15 C16 1.385(2) . ?
C16 H16 0.9500 . ?
C16 C17 1.386(2) . ?
C17 H17 0.9500 . ?
C18 H18 0.9500 . ?
C18 C19 1.369(2) . ?
C19 H19 0.9500 . ?
C19 C20 1.417(2) . ?
C20 H20 0.9500 . ?
C20 C21 1.3812(19) . ?
C22 C23 1.390(2) . ?
C22 C27 1.398(2) . ?
C23 H23 0.9500 . ?
C23 C24 1.397(2) . ?
C24 H24 0.9500 . ?
C24 C25 1.383(2) . ?
C25 H25 0.9500 . ?
C25 C26 1.383(2) . ?
C26 H26 0.9500 . ?
C26 C27 1.387(2) . ?
C27 H27 0.9500 . ?
C28 C29 1.399(2) . ?
C28 C33 1.395(2) . ?
C29 H29 0.9500 . ?
C29 C30 1.391(2) . ?
C30 H30 0.9500 . ?
C30 C31 1.384(2) . ?
C31 H31 0.9500 . ?
C31 C32 1.388(2) . ?
C32 H32 0.9500 . ?
C32 C33 1.388(2) . ?
C33 H33 0.9500 . ?
C34 C35 1.393(2) . ?
C34 C39 1.395(2) . ?
C35 H35 0.9500 . ?
C35 C36 1.389(2) . ?
C36 H36 0.9500 . ?
C36 C37 1.379(3) . ?
C37 H37 0.9500 . ?
C37 C38 1.377(3) . ?
C38 H38 0.9500 . ?
C38 C39 1.387(2) . ?
C39 H39 0.9500 . ?
C40 C41 1.398(2) . ?
C40 C45 1.394(2) . ?
C41 H41 0.9500 . ?
C41 C42 1.365(2) . ?
C42 H42 0.9500 . ?
C42 C43 1.335(3) . ?
C43 H43 0.9500 . ?
C43 C44 1.364(3) . ?
C44 H44 0.9500 . ?
C44 C45 1.380(2) . ?
C45 H45 0.9500 . ?
C46 C47 1.3905(19) . ?
C46 C51 1.395(2) . ?
C47 H47 0.9500 . ?
C47 C48 1.395(2) . ?
C48 H48 0.9500 . ?
C48 C49 1.377(2) . ?
C49 H49 0.9500 . ?
C49 C50 1.393(2) . ?
C50 H50 0.9500 . ?
C50 C51 1.385(2) . ?
C51 H51 0.9500 . ?

loop_
_geom_torsion_atom_site_label_1
_geom_torsion_atom_site_label_2
_geom_torsion_atom_site_label_3
_geom_torsion_atom_site_label_4
_geom_torsion
_geom_torsion_site_symmetry_1
_geom_torsion_site_symmetry_2
_geom_torsion_site_symmetry_3
_geom_torsion_site_symmetry_4
_geom_torsion_publ_flag
Rh1 P1 C5 N1 26.60(11) . . . . ?
Rh1 P1 C5 C4 -159.63(15) . . . . ?
Rh1 P1 C6 C7 -112.92(11) . . . . ?
Rh1 P1 C6 C11 64.29(12) . . . . ?
Rh1 P1 C12 C13 -143.93(12) . . . . ?
Rh1 P1 C12 C17 35.19(14) . . . . ?
Rh1 P2 C21 N2 23.83(11) . . . . ?
Rh1 P2 C21 C20 -155.96(15) . . . . ?
Rh1 P2 C22 C23 6.97(14) . . . . ?
Rh1 P2 C22 C27 -174.37(10) . . . . ?
Rh1 P2 C28 C29 94.80(11) . . . . ?
Rh1 P2 C28 C33 -77.58(12) . . . . ?
Rh1 P3 C34 C35 41.96(13) . . . . ?
Rh1 P3 C34 C39 -143.62(11) . . . . ?
Rh1 P3 C40 C41 -143.42(11) . . . . ?
Rh1 P3 C40 C45 36.68(12) . . . . ?
Rh1 P3 C46 C47 -110.37(12) . . . . ?
Rh1 P3 C46 C51 63.65(12) . . . . ?
Rh1 Si1 N1 C2 161.59(13) . . . . ?
Rh1 Si1 N1 C5 -17.21(11) . . . . ?
Rh1 Si1 N2 C18 159.36(12) . . . . ?
Rh1 Si1 N2 C21 -9.66(11) . . . . ?
P1 C6 C7 C8 178.23(11) . . . . ?
P1 C6 C11 C10 -179.43(12) . . . . ?
P1 C12 C13 C14 178.87(14) . . . . ?
P1 C12 C17 C16 -178.51(13) . . . . ?
P2 C22 C23 C24 177.65(12) . . . . ?
P2 C22 C27 C26 -177.80(12) . . . . ?
P2 C28 C29 C30 -172.30(11) . . . . ?
P2 C28 C33 C32 172.17(12) . . . . ?
P3 C34 C35 C36 173.16(13) . . . . ?
P3 C34 C39 C38 -174.79(12) . . . . ?
P3 C40 C41 C42 -179.22(13) . . . . ?
P3 C40 C45 C44 179.04(11) . . . . ?
P3 C46 C47 C48 172.32(13) . . . . ?
P3 C46 C51 C50 -172.39(12) . . . . ?
Si1 N1 C2 C3 -178.55(11) . . . . ?
Si1 N1 C5 P1 -5.55(14) . . . . ?
Si1 N1 C5 C4 178.98(10) . . . . ?
Si1 N2 C18 C19 -169.64(11) . . . . ?
Si1 N2 C21 P2 -8.99(14) . . . . ?
Si1 N2 C21 C20 170.86(10) . . . . ?
N1 Si1 N2 C18 -87.55(14) . . . . ?
N1 Si1 N2 C21 103.44(11) . . . . ?
N1 C2 C3 C4 -0.46(19) . . . . ?
N2 Si1 N1 C2 47.00(15) . . . . ?
N2 Si1 N1 C5 -131.80(10) . . . . ?
N2 C18 C19 C20 -0.03(18) . . . . ?
C1 Si1 N1 C2 -60.29(15) . . . . ?
C1 Si1 N1 C5 120.91(11) . . . . ?
C1 Si1 N2 C18 20.13(15) . . . . ?
C1 Si1 N2 C21 -148.88(11) . . . . ?
C2 N1 C5 P1 175.38(10) . . . . ?
C2 N1 C5 C4 -0.09(16) . . . . ?
C2 C3 C4 C5 0.40(18) . . . . ?
C3 C4 C5 P1 -174.21(13) . . . . ?
C3 C4 C5 N1 -0.19(17) . . . . ?
C5 P1 C6 C7 7.36(13) . . . . ?
C5 P1 C6 C11 -175.44(12) . . . . ?
C5 P1 C12 C13 94.45(14) . . . . ?
C5 P1 C12 C17 -86.43(13) . . . . ?
C5 N1 C2 C3 0.35(17) . . . . ?
C6 P1 C5 N1 -99.50(11) . . . . ?
C6 P1 C5 C4 74.27(17) . . . . ?
C6 P1 C12 C13 -12.85(15) . . . . ?
C6 P1 C12 C17 166.27(12) . . . . ?
C6 C7 C8 C9 0.9(2) . . . . ?
C7 C6 C11 C10 -2.1(2) . . . . ?
C7 C8 C9 C10 -1.8(2) . . . . ?
C8 C9 C10 C11 0.7(2) . . . . ?
C9 C10 C11 C6 1.2(2) . . . . ?
C11 C6 C7 C8 1.0(2) . . . . ?
C12 P1 C5 N1 154.29(10) . . . . ?
C12 P1 C5 C4 -31.93(17) . . . . ?
C12 P1 C6 C7 115.57(12) . . . . ?
C12 P1 C6 C11 -67.22(13) . . . . ?
C12 C13 C14 C15 -0.6(3) . . . . ?
C13 C12 C17 C16 0.7(2) . . . . ?
C13 C14 C15 C16 1.1(3) . . . . ?
C14 C15 C16 C17 -0.6(3) . . . . ?
C15 C16 C17 C12 -0.2(3) . . . . ?
C17 C12 C13 C14 -0.2(3) . . . . ?
C18 N2 C21 P2 179.59(10) . . . . ?
C18 N2 C21 C20 -0.56(16) . . . . ?
C18 C19 C20 C21 -0.31(18) . . . . ?
C19 C20 C21 P2 -179.66(13) . . . . ?
C19 C20 C21 N2 0.54(17) . . . . ?
C21 P2 C22 C23 -116.98(12) . . . . ?
C21 P2 C22 C27 61.68(13) . . . . ?
C21 P2 C28 C29 -146.10(12) . . . . ?
C21 P2 C28 C33 41.53(13) . . . . ?
C21 N2 C18 C19 0.36(17) . . . . ?
C22 P2 C21 N2 155.69(10) . . . . ?
C22 P2 C21 C20 -24.11(18) . . . . ?
C22 P2 C28 C29 -39.37(13) . . . . ?
C22 P2 C28 C33 148.26(12) . . . . ?
C22 C23 C24 C25 0.5(3) . . . . ?
C23 C22 C27 C26 0.9(2) . . . . ?
C23 C24 C25 C26 0.2(3) . . . . ?
C24 C25 C26 C27 -0.4(3) . . . . ?
C25 C26 C27 C22 -0.2(2) . . . . ?
C27 C22 C23 C24 -1.0(2) . . . . ?
C28 P2 C21 N2 -98.23(11) . . . . ?
C28 P2 C21 C20 81.98(17) . . . . ?
C28 P2 C22 C23 136.17(12) . . . . ?
C28 P2 C22 C27 -45.16(14) . . . . ?
C28 C29 C30 C31 0.4(2) . . . . ?
C29 C28 C33 C32 -0.5(2) . . . . ?
C29 C30 C31 C32 -0.5(2) . . . . ?
C30 C31 C32 C33 0.1(3) . . . . ?
C31 C32 C33 C28 0.4(2) . . . . ?
C33 C28 C29 C30 0.1(2) . . . . ?
C34 P3 C40 C41 -10.59(13) . . . . ?
C34 P3 C40 C45 169.50(11) . . . . ?
C34 P3 C46 C47 119.20(12) . . . . ?
C34 P3 C46 C51 -66.78(12) . . . . ?
C34 C35 C36 C37 1.8(3) . . . . ?
C35 C34 C39 C38 -0.4(2) . . . . ?
C35 C36 C37 C38 -0.1(3) . . . . ?
C36 C37 C38 C39 -1.8(3) . . . . ?
C37 C38 C39 C34 2.1(2) . . . . ?
C39 C34 C35 C36 -1.5(2) . . . . ?
C40 P3 C34 C35 -89.46(12) . . . . ?
C40 P3 C34 C39 84.97(13) . . . . ?
C40 P3 C46 C47 16.88(13) . . . . ?
C40 P3 C46 C51 -169.10(11) . . . . ?
C40 C41 C42 C43 0.9(3) . . . . ?
C41 C40 C45 C44 -0.9(2) . . . . ?
C41 C42 C43 C44 -2.3(3) . . . . ?
C42 C43 C44 C45 2.1(3) . . . . ?
C43 C44 C45 C40 -0.5(2) . . . . ?
C45 C40 C41 C42 0.7(2) . . . . ?
C46 P3 C34 C35 166.75(12) . . . . ?
C46 P3 C34 C39 -18.82(14) . . . . ?
C46 P3 C40 C41 93.69(13) . . . . ?
C46 P3 C40 C45 -86.22(12) . . . . ?
C46 C47 C48 C49 -0.1(3) . . . . ?
C47 C46 C51 C50 1.8(2) . . . . ?
C47 C48 C49 C50 1.8(3) . . . . ?
C48 C49 C50 C51 -1.7(3) . . . . ?
C49 C50 C51 C46 -0.1(2) . . . . ?
C51 C46 C47 C48 -1.7(2) . . . . ?
